data_4331268
loop_
_publ_author_name
'Yan-Li Gai'
'Ke-Cai Xiong'
'Lian Chen'
'Yang Bu'
'Xing-Jun Li'
'Fei-Long Jiang'
'Mao-Chun Hong'

_publ_section_title
;
 Visible and NIR Photoluminescence Properties of a Series of Novel
 Lanthanide-Organic Coordination Polymers Based on
 Hydroxyquinoline-Carboxylate Ligands
;
_journal_name_full 'Inorganic Chemistry'
_journal_page_first 13128
_journal_page_last 13137
_journal_paper_doi 10.1021/ic301261g
_journal_volume 51
_journal_year 2012
_chemical_formula_sum 'C12 H10 Eu N O9'
_chemical_formula_weight 464.17
_chemical_name_systematic
; 
 ? 
;
_space_group_IT_number 14
_symmetry_cell_setting monoclinic
_symmetry_space_group_name_Hall '-P 2ybc'
_symmetry_space_group_name_H-M 'P 1 21/c 1'
_atom_sites_solution_hydrogens geom
_atom_sites_solution_primary direct
_atom_sites_solution_secondary difmap
_audit_creation_method SHELXL-97
_cell_angle_alpha 90.00
_cell_angle_beta 104.899(8)
_cell_angle_gamma 90.00
_cell_formula_units_Z 4
_cell_length_a 7.9229(10)
_cell_length_b 11.8032(16)
_cell_length_c 15.062(3)
_cell_measurement_reflns_used 4235
_cell_measurement_temperature 293(2)
_cell_measurement_theta_max 27.5322
_cell_measurement_theta_min 3.1715
_cell_volume 1361.2(4)
_computing_cell_refinement 'CrystalClear (Rigaku Inc., 2008)'
_computing_data_collection 'CrystalClear (Rigaku Inc., 2008)'
_computing_data_reduction 'CrystalClear (Rigaku Inc., 2008)'
_computing_structure_refinement 'SHELXL-97 (Sheldrick, 1997)'
_computing_structure_solution 'SHELXS-97 (Sheldrick, 1990)'
_diffrn_ambient_temperature 293(2)
_diffrn_detector_area_resol_mean 14.6306
_diffrn_measured_fraction_theta_full 0.976
_diffrn_measured_fraction_theta_max 0.976
_diffrn_measurement_device_type Mercury70_(2x2_bin_mode)
_diffrn_measurement_method CCD_Profile_fitting
_diffrn_radiation_monochromator graphite
_diffrn_radiation_source 'fine-focus sealed tube'
_diffrn_radiation_type MoK\a
_diffrn_radiation_wavelength 0.71073
_diffrn_reflns_av_R_equivalents 0.0141
_diffrn_reflns_av_sigmaI/netI 0.0126
_diffrn_reflns_limit_h_max 9
_diffrn_reflns_limit_h_min -9
_diffrn_reflns_limit_k_max 14
_diffrn_reflns_limit_k_min -14
_diffrn_reflns_limit_l_max 17
_diffrn_reflns_limit_l_min -16
_diffrn_reflns_number 8353
_diffrn_reflns_theta_full 25.00
_diffrn_reflns_theta_max 25.00
_diffrn_reflns_theta_min 3.17
_exptl_absorpt_coefficient_mu 4.659
_exptl_absorpt_correction_T_max 0.6530
_exptl_absorpt_correction_T_min 0.3354
_exptl_absorpt_correction_type multi-scan
_exptl_crystal_colour yellow
_exptl_crystal_density_diffrn 2.265
_exptl_crystal_description rhombic
_exptl_crystal_F_000 896
_exptl_crystal_size_max 0.30
_exptl_crystal_size_mid 0.15
_exptl_crystal_size_min 0.10
_refine_diff_density_max 0.547
_refine_diff_density_min -0.355
_refine_diff_density_rms 0.066
_refine_ls_extinction_method none
_refine_ls_goodness_of_fit_ref 1.047
_refine_ls_hydrogen_treatment constr
_refine_ls_matrix_type full
_refine_ls_number_parameters 211
_refine_ls_number_reflns 2344
_refine_ls_number_restraints 0
_refine_ls_restrained_S_all 1.047
_refine_ls_R_factor_all 0.0142
_refine_ls_R_factor_gt 0.0134
_refine_ls_shift/su_max 0.001
_refine_ls_shift/su_mean 0.000
_refine_ls_structure_factor_coef Fsqd
_refine_ls_weighting_details 'calc w=1/[\s^2^(Fo^2^)+(0.0185P)^2^+1.2480P] where P=(Fo^2^+2Fc^2^)/3'
_refine_ls_weighting_scheme calc
_refine_ls_wR_factor_gt 0.0340
_refine_ls_wR_factor_ref 0.0344
_reflns_number_gt 2255
_reflns_number_total 2344
_reflns_threshold_expression >2sigma(I)
_cod_data_source_file ic301261g_si_002_06.cif
_cod_data_source_block complex6_Eu
_cod_database_code 4331268

loop_
_symmetry_equiv_pos_as_xyz
'x, y, z'
'-x, y+1/2, -z+1/2'
'-x, -y, -z'
'x, -y-1/2, z-1/2'

loop_
_atom_site_label
_atom_site_type_symbol
_atom_site_fract_x
_atom_site_fract_y
_atom_site_fract_z
_atom_site_U_iso_or_equiv
_atom_site_adp_type
_atom_site_occupancy
_atom_site_symmetry_multiplicity
_atom_site_calc_flag
_atom_site_refinement_flags
Eu1 Eu 0.979036(13) 0.395553(9) 0.175850(7) 0.01199(5) Uani 1 1 d .
O1 O 0.9522(2) 0.19732(13) 0.13978(11) 0.0198(4) Uani 1 1 d .
O2 O 0.9707(3) 0.27469(14) 0.30858(12) 0.0259(4) Uani 1 1 d .
O5 O 1.2700(2) 0.37590(15) 0.24658(13) 0.0263(4) Uani 1 1 d .
O3 O 0.9913(2) 0.02102(14) 0.19426(12) 0.0245(4) Uani 1 1 d .
O4 O 1.0000(2) 0.09583(13) 0.36228(12) 0.0215(4) Uani 1 1 d .
O9 O 0.6909(2) 0.4283(2) 0.19893(14) 0.0392(5) Uani 1 1 d .
O8 O 1.1308(2) 0.38680(14) 0.05564(12) 0.0207(4) Uani 1 1 d .
O6 O 1.5873(2) 0.03085(15) 0.41435(12) 0.0266(4) Uani 1 1 d .
O7 O 1.7687(2) 0.11367(13) 0.53382(12) 0.0224(4) Uani 1 1 d .
N1 N 1.6838(2) 0.31947(17) 0.46587(14) 0.0191(4) Uani 1 1 d .
H1 H 1.7705 0.3065 0.5124 0.023 Uiso 1 1 calc R
C1 C 0.9749(3) 0.12469(19) 0.20253(17) 0.0157(5) Uani 1 1 d .
C2 C 0.9822(3) 0.17012(19) 0.30023(16) 0.0166(5) Uani 1 1 d .
C3 C 1.3984(3) 0.3582(2) 0.31570(17) 0.0193(5) Uani 1 1 d .
C4 C 1.5043(3) 0.4514(2) 0.36217(16) 0.0187(5) Uani 1 1 d .
C5 C 1.4704(3) 0.5649(2) 0.33381(18) 0.0251(6) Uani 1 1 d .
H5 H 1.3772 0.5812 0.2837 0.030 Uiso 1 1 calc R
C6 C 1.5723(4) 0.6512(2) 0.3789(2) 0.0304(6) Uani 1 1 d .
H6 H 1.5488 0.7256 0.3593 0.036 Uiso 1 1 calc R
C7 C 1.7127(4) 0.6271(2) 0.4549(2) 0.0302(6) Uani 1 1 d .
H7 H 1.7810 0.6861 0.4857 0.036 Uiso 1 1 calc R
C9 C 1.6466(3) 0.4292(2) 0.43772(17) 0.0185(5) Uani 1 1 d .
C8 C 1.7505(3) 0.5184(2) 0.48446(18) 0.0251(6) Uani 1 1 d .
H8 H 1.8438 0.5035 0.5348 0.030 Uiso 1 1 calc R
C10 C 1.5894(3) 0.2317(2) 0.42322(16) 0.0179(5) Uani 1 1 d .
C11 C 1.4483(3) 0.2481(2) 0.34966(17) 0.0204(5) Uani 1 1 d .
H11 H 1.3842 0.1858 0.3216 0.025 Uiso 1 1 calc R
C12 C 1.6516(3) 0.11459(19) 0.46021(17) 0.0170(5) Uani 1 1 d .
H8B H 1.2194 0.4290 0.0624 0.057(11) Uiso 1 1 d R
H8A H 1.0739 0.3881 -0.0002 0.041(10) Uiso 1 1 d R
H9A H 0.6039 0.4619 0.1640 0.062(12) Uiso 1 1 d R

loop_
_atom_site_aniso_label
_atom_site_aniso_U_11
_atom_site_aniso_U_22
_atom_site_aniso_U_33
_atom_site_aniso_U_23
_atom_site_aniso_U_13
_atom_site_aniso_U_12
Eu1 0.01524(7) 0.00800(7) 0.01043(8) 0.00019(4) -0.00085(5) 0.00042(4)
O1 0.0320(9) 0.0110(8) 0.0130(9) 0.0017(7) -0.0006(7) -0.0014(7)
O2 0.0484(11) 0.0131(8) 0.0182(9) 0.0021(7) 0.0123(8) 0.0062(8)
O5 0.0184(9) 0.0342(10) 0.0195(10) 0.0046(8) -0.0072(8) 0.0054(7)
O3 0.0453(11) 0.0104(8) 0.0158(9) 0.0003(7) 0.0045(8) 0.0013(7)
O4 0.0396(10) 0.0123(8) 0.0117(9) 0.0018(7) 0.0051(8) -0.0003(7)
O9 0.0217(10) 0.0679(14) 0.0279(11) 0.0079(10) 0.0062(9) 0.0164(10)
O8 0.0226(9) 0.0230(9) 0.0160(10) 0.0000(7) 0.0041(8) -0.0041(7)
O6 0.0241(9) 0.0220(9) 0.0270(10) -0.0054(8) -0.0054(8) 0.0008(7)
O7 0.0245(9) 0.0208(9) 0.0153(10) 0.0014(7) -0.0069(8) 0.0021(7)
N1 0.0178(9) 0.0202(10) 0.0146(11) 0.0020(9) -0.0040(8) 0.0021(8)
C1 0.0170(11) 0.0127(11) 0.0149(13) 0.0007(10) -0.0004(9) -0.0001(8)
C2 0.0204(11) 0.0129(12) 0.0154(12) 0.0007(10) 0.0025(9) -0.0012(9)
C3 0.0152(11) 0.0275(13) 0.0145(13) 0.0012(10) 0.0028(10) 0.0034(10)
C4 0.0187(11) 0.0234(13) 0.0148(13) 0.0015(10) 0.0059(10) 0.0029(10)
C5 0.0256(13) 0.0279(13) 0.0216(14) 0.0088(11) 0.0059(11) 0.0074(11)
C6 0.0414(16) 0.0195(13) 0.0320(17) 0.0087(12) 0.0128(13) 0.0032(12)
C7 0.0373(15) 0.0250(14) 0.0286(16) -0.0007(12) 0.0092(13) -0.0084(12)
C9 0.0198(11) 0.0216(12) 0.0140(13) 0.0025(10) 0.0040(10) 0.0019(10)
C8 0.0281(13) 0.0255(13) 0.0190(14) 0.0018(11) 0.0009(11) -0.0033(11)
C10 0.0172(11) 0.0212(12) 0.0143(13) -0.0005(10) 0.0023(10) 0.0027(9)
C11 0.0191(11) 0.0213(12) 0.0180(13) -0.0031(10) -0.0007(10) -0.0005(10)
C12 0.0147(11) 0.0203(12) 0.0155(14) 0.0009(10) 0.0028(10) 0.0013(9)

loop_
_atom_type_symbol
_atom_type_description
_atom_type_scat_dispersion_real
_atom_type_scat_dispersion_imag
_atom_type_scat_source
C C 0.0033 0.0016 'International Tables Vol C Tables 4.2.6.8 and 6.1.1.4'
H H 0.0000 0.0000 'International Tables Vol C Tables 4.2.6.8 and 6.1.1.4'
N N 0.0061 0.0033 'International Tables Vol C Tables 4.2.6.8 and 6.1.1.4'
O O 0.0106 0.0060 'International Tables Vol C Tables 4.2.6.8 and 6.1.1.4'
Eu Eu -0.1578 3.6682 'International Tables Vol C Tables 4.2.6.8 and 6.1.1.4'

loop_
_geom_angle_atom_site_label_1
_geom_angle_atom_site_label_2
_geom_angle_atom_site_label_3
_geom_angle
_geom_angle_site_symmetry_1
_geom_angle_site_symmetry_3
O5 Eu1 O7 144.27(7) . 4_465
O5 Eu1 O1 91.52(6) . .
O7 Eu1 O1 75.41(5) 4_465 .
O5 Eu1 O3 78.98(6) . 2_755
O7 Eu1 O3 131.56(6) 4_465 2_755
O1 Eu1 O3 139.96(6) . 2_755
O5 Eu1 O8 73.10(6) . .
O7 Eu1 O8 71.91(6) 4_465 .
O1 Eu1 O8 79.69(6) . .
O3 Eu1 O8 131.95(6) 2_755 .
O5 Eu1 O9 145.22(7) . .
O7 Eu1 O9 70.44(7) 4_465 .
O1 Eu1 O9 98.97(7) . .
O3 Eu1 O9 71.67(7) 2_755 .
O8 Eu1 O9 141.32(6) . .
O5 Eu1 O4 94.94(6) . 2_755
O7 Eu1 O4 84.62(6) 4_465 2_755
O1 Eu1 O4 153.63(6) . 2_755
O3 Eu1 O4 66.41(6) 2_755 2_755
O8 Eu1 O4 77.82(6) . 2_755
O9 Eu1 O4 90.16(7) . 2_755
O5 Eu1 O2 78.36(7) . .
O7 Eu1 O2 123.31(6) 4_465 .
O1 Eu1 O2 66.48(6) . .
O3 Eu1 O2 73.50(6) 2_755 .
O8 Eu1 O2 134.65(6) . .
O9 Eu1 O2 75.77(7) . .
O4 Eu1 O2 139.89(6) 2_755 .
O5 Eu1 C1 83.26(6) . .
O7 Eu1 C1 92.29(6) 4_465 .
O1 Eu1 C1 19.57(6) . .
O3 Eu1 C1 120.59(6) 2_755 .
O8 Eu1 C1 94.24(6) . .
O9 Eu1 C1 95.75(7) . .
O4 Eu1 C1 172.02(6) 2_755 .
O2 Eu1 C1 47.41(6) . .
O5 Eu1 C1 82.40(6) . 2_755
O7 Eu1 C1 120.28(6) 4_465 2_755
O1 Eu1 C1 159.13(6) . 2_755
O3 Eu1 C1 19.20(6) 2_755 2_755
O8 Eu1 C1 117.02(6) . 2_755
O9 Eu1 C1 76.05(7) . 2_755
O4 Eu1 C1 47.22(6) 2_755 2_755
O2 Eu1 C1 92.70(6) . 2_755
C1 Eu1 C1 139.65(2) . 2_755
O5 Eu1 C2 77.94(6) . .
O7 Eu1 C2 112.65(6) 4_465 .
O1 Eu1 C2 47.10(6) . .
O3 Eu1 C2 92.88(6) 2_755 .
O8 Eu1 C2 117.69(6) . .
O9 Eu1 C2 85.19(7) . .
O4 Eu1 C2 159.16(6) 2_755 .
O2 Eu1 C2 19.76(6) . .
C1 Eu1 C2 27.76(6) . .
C1 Eu1 C2 112.03(6) 2_755 .
O5 Eu1 C2 89.68(6) . 2_755
O7 Eu1 C2 99.83(6) 4_465 2_755
O1 Eu1 C2 173.19(6) . 2_755
O3 Eu1 C2 46.83(6) 2_755 2_755
O8 Eu1 C2 94.26(6) . 2_755
O9 Eu1 C2 83.76(7) . 2_755
O4 Eu1 C2 19.58(6) 2_755 2_755
O2 Eu1 C2 120.32(6) . 2_755
C1 Eu1 C2 166.89(6) . 2_755
C1 Eu1 C2 27.64(6) 2_755 2_755
C2 Eu1 C2 139.64(2) . 2_755
C1 O1 Eu1 120.58(15) . .
C2 O2 Eu1 118.17(15) . .
C3 O5 Eu1 153.54(17) . .
C1 O3 Eu1 120.94(16) . 2_745
C2 O4 Eu1 119.88(14) . 2_745
Eu1 O9 H9A 128.9 . .
Eu1 O8 H8B 116.2 . .
Eu1 O8 H8A 120.2 . .
H8B O8 H8A 108.8 . .
C12 O7 Eu1 176.64(16) . 4_666
C10 N1 C9 122.2(2) . .
C10 N1 H1 118.9 . .
C9 N1 H1 118.9 . .
O3 C1 O1 126.7(2) . .
O3 C1 C2 117.2(2) . .
O1 C1 C2 116.2(2) . .
O3 C1 Eu1 164.03(18) . .
O1 C1 Eu1 39.85(11) . .
C2 C1 Eu1 77.09(13) . .
O3 C1 Eu1 39.86(12) . 2_745
O1 C1 Eu1 166.36(17) . 2_745
C2 C1 Eu1 77.34(13) . 2_745
Eu1 C1 Eu1 153.73(9) . 2_745
O2 C2 O4 127.6(2) . .
O2 C2 C1 116.8(2) . .
O4 C2 C1 115.6(2) . .
O2 C2 Eu1 42.07(11) . .
O4 C2 Eu1 167.92(17) . .
C1 C2 Eu1 75.15(13) . .
O2 C2 Eu1 168.12(17) . 2_745
O4 C2 Eu1 40.53(11) . 2_745
C1 C2 Eu1 75.02(13) . 2_745
Eu1 C2 Eu1 149.58(8) . 2_745
O5 C3 C11 122.5(2) . .
O5 C3 C4 120.8(2) . .
C11 C3 C4 116.7(2) . .
C9 C4 C5 118.2(2) . .
C9 C4 C3 119.6(2) . .
C5 C4 C3 122.2(2) . .
C6 C5 C4 121.0(2) . .
C6 C5 H5 119.5 . .
C4 C5 H5 119.5 . .
C5 C6 C7 119.8(2) . .
C5 C6 H6 120.1 . .
C7 C6 H6 120.1 . .
C8 C7 C6 121.2(3) . .
C8 C7 H7 119.4 . .
C6 C7 H7 119.4 . .
N1 C9 C4 119.3(2) . .
N1 C9 C8 120.0(2) . .
C4 C9 C8 120.7(2) . .
C7 C8 C9 119.2(2) . .
C7 C8 H8 120.4 . .
C9 C8 H8 120.4 . .
N1 C10 C11 121.1(2) . .
N1 C10 C12 116.0(2) . .
C11 C10 C12 122.9(2) . .
C10 C11 C3 121.0(2) . .
C10 C11 H11 119.5 . .
C3 C11 H11 119.5 . .
O6 C12 O7 126.4(2) . .
O6 C12 C10 118.2(2) . .
O7 C12 C10 115.4(2) . .

loop_
_geom_bond_atom_site_label_1
_geom_bond_atom_site_label_2
_geom_bond_distance
_geom_bond_site_symmetry_2
Eu1 O5 2.2893(17) .
Eu1 O7 2.3520(17) 4_465
Eu1 O1 2.3991(16) .
Eu1 O3 2.4166(17) 2_755
Eu1 O8 2.4194(17) .
Eu1 O9 2.4269(18) .
Eu1 O4 2.4484(16) 2_755
Eu1 O2 2.4707(17) .
Eu1 C1 3.223(2) .
Eu1 C1 3.234(2) 2_755
Eu1 C2 3.251(2) .
Eu1 C2 3.266(2) 2_755
O1 C1 1.254(3) .
O2 C2 1.246(3) .
O5 C3 1.272(3) .
O3 C1 1.240(3) .
O3 Eu1 2.4166(17) 2_745
O4 C2 1.263(3) .
O4 Eu1 2.4484(16) 2_745
O9 H9A 0.8499 .
O8 H8B 0.8457 .
O8 H8A 0.8459 .
O6 C12 1.238(3) .
O7 C12 1.249(3) .
O7 Eu1 2.3520(17) 4_666
N1 C10 1.341(3) .
N1 C9 1.372(3) .
N1 H1 0.8600 .
C1 C2 1.553(4) .
C1 Eu1 3.234(2) 2_745
C2 Eu1 3.266(2) 2_745
C3 C11 1.415(3) .
C3 C4 1.450(3) .
C4 C9 1.405(3) .
C4 C5 1.411(4) .
C5 C6 1.367(4) .
C5 H5 0.9300 .
C6 C7 1.406(4) .
C6 H6 0.9300 .
C7 C8 1.365(4) .
C7 H7 0.9300 .
C9 C8 1.408(3) .
C8 H8 0.9300 .
C10 C11 1.371(3) .
C10 C12 1.524(3) .
C11 H11 0.9300 .

loop_
_geom_hbond_atom_site_label_D
_geom_hbond_atom_site_label_H
_geom_hbond_atom_site_label_A
_geom_hbond_distance_DH
_geom_hbond_distance_HA
_geom_hbond_distance_DA
_geom_hbond_angle_DHA
_geom_hbond_site_symmetry_A
O8 H8B O6 0.85 1.91 2.750(2) 175.1 2_855
O8 H8A O4 0.85 2.01 2.837(2) 164.8 4_565
O9 H9A O6 0.85 1.85 2.702(2) 178.2 2_755
